data_7004583
loop_
_publ_author_name
'Li, Rongqing'
'Moubaraki, Boujemaa'
'Murray, Keith S.'
'Brooker, Sally'

_publ_section_title
;
 Monomeric, dimeric and 1D chain polymeric copper(ii) complexes of a
 pyrrole-containing tridentate Schiff-base ligand and its 4-brominated
 analogue
;
_journal_issue 43
_journal_name_full 'Dalton Transactions'
_journal_page_first 6014
_journal_page_last 6022
_journal_paper_doi 10.1039/b808845d
_journal_year 2008
_chemical_formula_sum 'C12 H11 Br2 Cu N3'
_chemical_formula_weight 420.60
_chemical_name_systematic
;
?
;
_space_group_IT_number 4
_symmetry_cell_setting monoclinic
_symmetry_space_group_name_Hall 'P 2yb'
_symmetry_space_group_name_H-M 'P 1 21 1'
_atom_sites_solution_hydrogens geom
_atom_sites_solution_primary direct
_atom_sites_solution_secondary difmap
_audit_creation_method SHELXL-97
_cell_angle_alpha 90.00
_cell_angle_beta 90.7890(10)
_cell_angle_gamma 90.00
_cell_formula_units_Z 2
_cell_length_a 8.9080(8)
_cell_length_b 6.6637(6)
_cell_length_c 11.1476(10)
_cell_measurement_reflns_used 3265
_cell_measurement_temperature 200(2)
_cell_measurement_theta_max 27.94
_cell_measurement_theta_min 2.91
_cell_volume 661.66(10)
_computing_cell_refinement 'SMART-NT 5.6 (Bruker AXS Inc., 2000)'
_computing_data_collection 'SMART-NT 5.6 (Bruker AXS Inc., 2000)'
_computing_data_reduction 'SAINT+ 6.0 (Bruker AXS Inc., 2000)'
_computing_structure_refinement 'SHELXL-97 (Sheldrick, 1997)'
_computing_structure_solution 'SHELXS-97 (Sheldrick, 1990)'
_diffrn_ambient_temperature 200(2)
_diffrn_detector_area_resol_mean 8.333
_diffrn_measured_fraction_theta_full 0.918
_diffrn_measured_fraction_theta_max 0.918
_diffrn_measurement_device_type 'Bruker SMART Apex'
_diffrn_measurement_method 'CCD area detector'
_diffrn_radiation_monochromator graphite
_diffrn_radiation_source 'rotating anode'
_diffrn_radiation_type MoK\a
_diffrn_radiation_wavelength 0.71073
_diffrn_reflns_av_R_equivalents 0.0250
_diffrn_reflns_av_sigmaI/netI 0.0206
_diffrn_reflns_limit_h_max 11
_diffrn_reflns_limit_h_min -11
_diffrn_reflns_limit_k_max 8
_diffrn_reflns_limit_k_min -8
_diffrn_reflns_limit_l_max 9
_diffrn_reflns_limit_l_min -14
_diffrn_reflns_number 3276
_diffrn_reflns_theta_full 27.94
_diffrn_reflns_theta_max 27.94
_diffrn_reflns_theta_min 1.83
_exptl_absorpt_coefficient_mu 7.673
_exptl_absorpt_correction_T_max 0.563
_exptl_absorpt_correction_T_min 0.364
_exptl_absorpt_correction_type multi-scan
_exptl_absorpt_process_details SADABS
_exptl_crystal_colour green
_exptl_crystal_density_diffrn 2.111
_exptl_crystal_density_method 'not measured'
_exptl_crystal_description plate
_exptl_crystal_F_000 406
_exptl_crystal_size_max 0.43
_exptl_crystal_size_mid 0.40
_exptl_crystal_size_min 0.05
_refine_diff_density_max 1.165
_refine_diff_density_min -1.466
_refine_diff_density_rms 0.232
_refine_ls_abs_structure_details 'Flack H D (1983), Acta Cryst. A39, 876-881'
_refine_ls_abs_structure_Flack 0.09(2)
_refine_ls_extinction_method none
_refine_ls_goodness_of_fit_ref 1.032
_refine_ls_hydrogen_treatment constr
_refine_ls_matrix_type full
_refine_ls_number_parameters 163
_refine_ls_number_reflns 2641
_refine_ls_number_restraints 1
_refine_ls_restrained_S_all 1.032
_refine_ls_R_factor_all 0.0599
_refine_ls_R_factor_gt 0.0585
_refine_ls_shift/su_max 0.000
_refine_ls_shift/su_mean 0.000
_refine_ls_structure_factor_coef Fsqd
_refine_ls_weighting_details 'calc w=1/[\s^2^(Fo^2^)+(0.1348P)^2^+0.6501P] where P=(Fo^2^+2Fc^2^)/3'
_refine_ls_weighting_scheme calc
_refine_ls_wR_factor_gt 0.1544
_refine_ls_wR_factor_ref 0.1558
_reflns_number_gt 2532
_reflns_number_total 2641
_reflns_threshold_expression >2sigma(I)
_cod_data_source_file b808845d.txt
_cod_data_source_block cul1br
_cod_depositor_comments
;
The following automatic conversions were performed:
'_symmetry_cell_setting' value 'Monoclinic' changed to 'monoclinic'
according to '/home/saulius/struct/CIF-dictionaries/cif_core.dic'
dictionary named 'cif_core.dic' version 2.4.1 from 2010-06-29.

Automatic conversion script
Id: cif_fix_enum 1527 2010-12-29 10:47:43Z saulius 
;
_cod_original_sg_symbol_H-M P2(1)
_cod_database_code 7004583

loop_
_symmetry_equiv_pos_as_xyz
'x, y, z'
'-x, y+1/2, -z'

loop_
_atom_site_label
_atom_site_type_symbol
_atom_site_fract_x
_atom_site_fract_y
_atom_site_fract_z
_atom_site_U_iso_or_equiv
_atom_site_adp_type
_atom_site_occupancy
_atom_site_symmetry_multiplicity
_atom_site_calc_flag
_atom_site_refinement_flags
_atom_site_disorder_assembly
_atom_site_disorder_group
Cu1 Cu 0.37627(9) 0.28270(13) 0.05519(7) 0.0261(2) Uani 1 1 d . . .
Br1 Br 0.59978(7) 0.34873(12) -0.06721(7) 0.0304(2) Uani 1 1 d . . .
N1 N 0.2450(6) 0.2780(12) -0.0880(6) 0.0303(13) Uani 1 1 d . . .
C2 C 0.0958(7) 0.3174(13) -0.0618(6) 0.0300(17) Uani 1 1 d . . .
C3 C 0.0097(8) 0.3228(12) -0.1658(7) 0.0324(16) Uani 1 1 d . . .
H3 H -0.0947 0.3503 -0.1733 0.039 Uiso 1 1 calc R . .
C4 C 0.1086(9) 0.2793(13) -0.2565(7) 0.0313(15) Uani 1 1 d . . .
Br2 Br 0.06430(11) 0.27293(17) -0.42204(8) 0.0461(3) Uani 1 1 d . . .
C5 C 0.2538(9) 0.2550(13) -0.2071(7) 0.0317(15) Uani 1 1 d . . .
H5 H 0.3424 0.2272 -0.2506 0.038 Uiso 1 1 calc R . .
C6 C 0.0664(8) 0.3335(13) 0.0637(7) 0.0307(15) Uani 1 1 d . . .
H6 H -0.0319 0.3574 0.0925 0.037 Uiso 1 1 calc R . .
N2 N 0.1783(7) 0.3142(10) 0.1349(5) 0.0296(13) Uani 1 1 d . . .
C8 C 0.1584(8) 0.3356(15) 0.2679(7) 0.0328(16) Uani 1 1 d . . .
H8A H 0.1705 0.2037 0.3078 0.039 Uiso 1 1 calc R . .
H8B H 0.0570 0.3877 0.2852 0.039 Uiso 1 1 calc R . .
C9 C 0.2786(9) 0.4824(12) 0.3138(8) 0.0316(16) Uani 1 1 d . . .
H9A H 0.2760 0.6039 0.2627 0.038 Uiso 1 1 calc R . .
H9B H 0.2528 0.5240 0.3963 0.038 Uiso 1 1 calc R . .
C10 C 0.4364(8) 0.3999(10) 0.3154(7) 0.0278(15) Uani 1 1 d . . .
C11 C 0.5249(11) 0.4181(14) 0.4178(8) 0.0382(19) Uani 1 1 d . . .
H11 H 0.4841 0.4824 0.4861 0.046 Uiso 1 1 calc R . .
C12 C 0.6688(11) 0.3472(16) 0.4247(9) 0.0429(19) Uani 1 1 d . . .
H12 H 0.7295 0.3652 0.4946 0.051 Uiso 1 1 calc R . .
C13 C 0.7221(9) 0.2471(14) 0.3238(7) 0.0360(18) Uani 1 1 d . . .
H13 H 0.8203 0.1914 0.3238 0.043 Uiso 1 1 calc R . .
C14 C 0.6289(9) 0.2306(11) 0.2238(8) 0.0308(15) Uani 1 1 d . . .
H14 H 0.6656 0.1601 0.1562 0.037 Uiso 1 1 calc R . .
N3 N 0.4902(7) 0.3078(10) 0.2164(6) 0.0302(14) Uani 1 1 d . . .

loop_
_atom_site_aniso_label
_atom_site_aniso_U_11
_atom_site_aniso_U_22
_atom_site_aniso_U_33
_atom_site_aniso_U_23
_atom_site_aniso_U_13
_atom_site_aniso_U_12
Cu1 0.0185(4) 0.0287(5) 0.0314(5) -0.0021(4) 0.0035(3) 0.0016(3)
Br1 0.0213(3) 0.0290(4) 0.0412(4) -0.0022(3) 0.0079(2) -0.0003(3)
N1 0.016(3) 0.031(3) 0.044(4) -0.004(3) 0.004(2) 0.000(3)
C2 0.019(3) 0.031(4) 0.040(4) -0.005(3) 0.005(3) 0.003(3)
C3 0.021(3) 0.035(4) 0.042(4) -0.005(3) -0.002(3) 0.000(3)
C4 0.034(4) 0.027(3) 0.033(4) 0.001(3) 0.002(3) -0.006(3)
Br2 0.0462(5) 0.0561(6) 0.0360(5) 0.0024(4) -0.0042(3) -0.0060(4)
C5 0.029(3) 0.032(4) 0.034(4) 0.000(3) 0.001(3) -0.001(3)
C6 0.023(3) 0.030(4) 0.039(4) -0.003(3) 0.007(3) -0.004(3)
N2 0.032(3) 0.030(4) 0.027(3) -0.001(2) 0.006(2) -0.002(3)
C8 0.025(3) 0.042(4) 0.032(4) -0.009(3) 0.011(3) -0.005(4)
C9 0.033(4) 0.029(4) 0.033(4) -0.004(3) 0.004(3) -0.001(3)
C10 0.028(4) 0.020(3) 0.035(4) -0.002(3) 0.001(3) 0.000(3)
C11 0.043(5) 0.031(4) 0.041(5) 0.004(3) 0.002(4) -0.003(4)
C12 0.047(5) 0.032(4) 0.049(5) 0.013(4) -0.007(4) 0.003(5)
C13 0.029(4) 0.033(4) 0.045(5) 0.003(3) -0.001(3) -0.001(3)
C14 0.028(4) 0.024(3) 0.041(4) 0.000(3) 0.002(3) 0.006(3)
N3 0.024(3) 0.027(3) 0.040(3) -0.002(3) 0.003(2) 0.000(2)

loop_
_atom_type_symbol
_atom_type_description
_atom_type_scat_dispersion_real
_atom_type_scat_dispersion_imag
_atom_type_scat_source
C C 0.0033 0.0016 'International Tables Vol C Tables 4.2.6.8 and 6.1.1.4'
H H 0.0000 0.0000 'International Tables Vol C Tables 4.2.6.8 and 6.1.1.4'
N N 0.0061 0.0033 'International Tables Vol C Tables 4.2.6.8 and 6.1.1.4'
Cu Cu 0.3201 1.2651 'International Tables Vol C Tables 4.2.6.8 and 6.1.1.4'
Br Br -0.2901 2.4595 'International Tables Vol C Tables 4.2.6.8 and 6.1.1.4'

loop_
_geom_angle_atom_site_label_1
_geom_angle_atom_site_label_2
_geom_angle_atom_site_label_3
_geom_angle
_geom_angle_site_symmetry_1
_geom_angle_site_symmetry_3
_geom_angle_publ_flag
N1 Cu1 N2 81.0(3) . . y
N1 Cu1 N3 172.2(3) . . y
N2 Cu1 N3 91.8(3) . . y
N1 Cu1 Br1 91.68(18) . . y
N2 Cu1 Br1 162.0(2) . . y
N3 Cu1 Br1 94.38(18) . . y
N1 Cu1 Br1 93.7(2) . 2_645 y
N2 Cu1 Br1 98.57(19) . 2_645 y
N3 Cu1 Br1 90.33(18) . 2_645 y
Br1 Cu1 Br1 98.27(3) . 2_645 y
N1 Cu1 Br1 94.4(2) . 2_655 y
N2 Cu1 Br1 85.93(19) . 2_655 y
N3 Cu1 Br1 82.01(18) . 2_655 y
Br1 Cu1 Br1 78.24(3) . 2_655 y
Br1 Cu1 Br1 171.25(4) 2_645 2_655 y
Cu1 Br1 Cu1 102.20(4) . 2_655 y
Cu1 Br1 Cu1 81.26(3) . 2_645 y
Cu1 Br1 Cu1 171.25(4) 2_655 2_645 y
C5 N1 C2 107.4(6) . . ?
C5 N1 Cu1 139.8(5) . . ?
C2 N1 Cu1 112.7(5) . . ?
C3 C2 N1 110.5(6) . . ?
C3 C2 C6 135.3(7) . . ?
N1 C2 C6 114.1(6) . . ?
C4 C3 C2 104.8(6) . . ?
C3 C4 C5 109.3(7) . . ?
C3 C4 Br2 126.5(6) . . ?
C5 C4 Br2 124.0(6) . . ?
N1 C5 C4 107.9(7) . . ?
N2 C6 C2 116.7(6) . . ?
C6 N2 C8 120.3(6) . . ?
C6 N2 Cu1 115.0(5) . . ?
C8 N2 Cu1 124.5(5) . . ?
N2 C8 C9 107.4(6) . . ?
C10 C9 C8 114.6(7) . . ?
N3 C10 C11 120.5(7) . . ?
N3 C10 C9 119.7(7) . . ?
C11 C10 C9 119.8(7) . . ?
C12 C11 C10 122.6(9) . . ?
C11 C12 C13 116.7(9) . . ?
C14 C13 C12 118.6(8) . . ?
N3 C14 C13 124.2(8) . . ?
C14 N3 C10 117.3(7) . . ?
C14 N3 Cu1 117.8(5) . . ?
C10 N3 Cu1 124.9(5) . . ?

loop_
_geom_bond_atom_site_label_1
_geom_bond_atom_site_label_2
_geom_bond_distance
_geom_bond_site_symmetry_2
_geom_bond_publ_flag
Cu1 N1 1.966(7) . y
Cu1 N2 1.996(6) . y
Cu1 N3 2.058(7) . y
Cu1 Br1 2.4687(10) . y
Cu1 Br1 2.9027(13) 2_645 y
Cu1 Br1 3.7801(13) 2_655 y
Br1 Cu1 2.9027(13) 2_655 ?
Br1 Cu1 3.7801(13) 2_645 ?
N1 C5 1.340(10) . ?
N1 C2 1.389(8) . ?
C2 C3 1.382(10) . ?
C2 C6 1.431(10) . ?
C3 C4 1.381(10) . ?
C4 C5 1.408(11) . ?
C4 Br2 1.882(8) . ?
C6 N2 1.272(10) . ?
N2 C8 1.503(9) . ?
C8 C9 1.533(11) . ?
C9 C10 1.509(11) . ?
C10 N3 1.356(10) . ?
C10 C11 1.384(12) . ?
C11 C12 1.367(14) . ?
C12 C13 1.396(13) . ?
C13 C14 1.385(11) . ?
C14 N3 1.340(10) . ?

loop_
_geom_torsion_atom_site_label_1
_geom_torsion_atom_site_label_2
_geom_torsion_atom_site_label_3
_geom_torsion_atom_site_label_4
_geom_torsion
_geom_torsion_site_symmetry_1
_geom_torsion_site_symmetry_2
_geom_torsion_site_symmetry_3
_geom_torsion_site_symmetry_4
_geom_torsion_publ_flag
N1 Cu1 Br1 Cu1 95.3(2) . . . 2_655 ?
N2 Cu1 Br1 Cu1 29.9(6) . . . 2_655 ?
N3 Cu1 Br1 Cu1 -79.80(18) . . . 2_655 ?
Br1 Cu1 Br1 Cu1 -170.77(5) 2_645 . . 2_655 ?
Br1 Cu1 Br1 Cu1 1.085(6) 2_655 . . 2_655 ?
N1 Cu1 Br1 Cu1 -92.9(2) . . . 2_645 ?
N2 Cu1 Br1 Cu1 -158.3(6) . . . 2_645 ?
N3 Cu1 Br1 Cu1 92.03(18) . . . 2_645 ?
Br1 Cu1 Br1 Cu1 1.062(6) 2_645 . . 2_645 ?
Br1 Cu1 Br1 Cu1 172.92(4) 2_655 . . 2_645 ?
N2 Cu1 N1 C5 -177.1(10) . . . . ?
N3 Cu1 N1 C5 160.3(17) . . . . ?
Br1 Cu1 N1 C5 19.4(10) . . . . ?
Br1 Cu1 N1 C5 -79.0(10) 2_645 . . . ?
Br1 Cu1 N1 C5 97.7(10) 2_655 . . . ?
N2 Cu1 N1 C2 5.9(6) . . . . ?
N3 Cu1 N1 C2 -17(3) . . . . ?
Br1 Cu1 N1 C2 -157.6(6) . . . . ?
Br1 Cu1 N1 C2 104.0(6) 2_645 . . . ?
Br1 Cu1 N1 C2 -79.2(6) 2_655 . . . ?
C5 N1 C2 C3 -1.1(10) . . . . ?
Cu1 N1 C2 C3 176.9(6) . . . . ?
C5 N1 C2 C6 176.3(8) . . . . ?
Cu1 N1 C2 C6 -5.7(10) . . . . ?
N1 C2 C3 C4 1.9(10) . . . . ?
C6 C2 C3 C4 -174.7(10) . . . . ?
C2 C3 C4 C5 -2.0(10) . . . . ?
C2 C3 C4 Br2 -177.4(6) . . . . ?
C2 N1 C5 C4 -0.2(10) . . . . ?
Cu1 N1 C5 C4 -177.3(7) . . . . ?
C3 C4 C5 N1 1.4(11) . . . . ?
Br2 C4 C5 N1 176.9(6) . . . . ?
C3 C2 C6 N2 177.8(10) . . . . ?
N1 C2 C6 N2 1.3(12) . . . . ?
C2 C6 N2 C8 178.0(7) . . . . ?
C2 C6 N2 Cu1 3.8(10) . . . . ?
N1 Cu1 N2 C6 -5.5(6) . . . . ?
N3 Cu1 N2 C6 171.5(6) . . . . ?
Br1 Cu1 N2 C6 61.5(10) . . . . ?
Br1 Cu1 N2 C6 -97.9(6) 2_645 . . . ?
Br1 Cu1 N2 C6 89.7(6) 2_655 . . . ?
N1 Cu1 N2 C8 -179.4(7) . . . . ?
N3 Cu1 N2 C8 -2.4(7) . . . . ?
Br1 Cu1 N2 C8 -112.5(7) . . . . ?
Br1 Cu1 N2 C8 88.2(6) 2_645 . . . ?
Br1 Cu1 N2 C8 -84.3(6) 2_655 . . . ?
C6 N2 C8 C9 -130.1(8) . . . . ?
Cu1 N2 C8 C9 43.6(9) . . . . ?
N2 C8 C9 C10 -71.9(9) . . . . ?
C8 C9 C10 N3 49.4(10) . . . . ?
C8 C9 C10 C11 -130.4(8) . . . . ?
N3 C10 C11 C12 0.5(14) . . . . ?
C9 C10 C11 C12 -179.7(8) . . . . ?
C10 C11 C12 C13 -2.4(15) . . . . ?
C11 C12 C13 C14 1.6(13) . . . . ?
C12 C13 C14 N3 1.1(13) . . . . ?
C13 C14 N3 C10 -3.0(12) . . . . ?
C13 C14 N3 Cu1 175.9(6) . . . . ?
C11 C10 N3 C14 2.2(11) . . . . ?
C9 C10 N3 C14 -177.6(7) . . . . ?
C11 C10 N3 Cu1 -176.6(6) . . . . ?
C9 C10 N3 Cu1 3.6(9) . . . . ?
N1 Cu1 N3 C14 180.0(19) . . . . ?
N2 Cu1 N3 C14 157.6(6) . . . . ?
Br1 Cu1 N3 C14 -39.3(6) . . . . ?
Br1 Cu1 N3 C14 59.0(6) 2_645 . . . ?
Br1 Cu1 N3 C14 -116.7(6) 2_655 . . . ?
N1 Cu1 N3 C10 -1(3) . . . . ?
N2 Cu1 N3 C10 -23.5(6) . . . . ?
Br1 Cu1 N3 C10 139.5(6) . . . . ?
Br1 Cu1 N3 C10 -122.1(6) 2_645 . . . ?
Br1 Cu1 N3 C10 62.1(6) 2_655 . . . ?
